data_2015046
loop_
_publ_author_name
'You, Zhong-Lu'

_publ_section_title <i>catena</i>-Poly[[{4-bromo-2-[2-(dimethylamino)ethyliminomethyl]phenolato}copper(II)]-\m-azido]
_journal_issue 7
_journal_name_full 'Acta Crystallographica Section C'
_journal_page_first m339
_journal_page_last m341
_journal_paper_doi 10.1107/S0108270105016240
_journal_volume 61
_journal_year 2005
_chemical_formula_iupac '[Cu (C11 H14 Br N2 O) (N3)]'
_chemical_formula_moiety 'C11 H14 Br Cu N5 O'
_chemical_formula_sum 'C11 H14 Br Cu N5 O'
_chemical_formula_weight 375.72
_chemical_name_systematic
;
catena-Poly[[{4-bromo-2-[2-
(dimethylamino)ethyliminomethyl]phenolato}copper(II)]-\m-azido]
;
_space_group_IT_number 14
_symmetry_cell_setting monoclinic
_symmetry_space_group_name_Hall '-P 2yn'
_symmetry_space_group_name_H-M 'P 1 21/n 1'
_atom_sites_solution_hydrogens geom
_atom_sites_solution_primary direct
_atom_sites_solution_secondary difmap
_audit_creation_method SHELXL97
_cell_angle_alpha 90.00
_cell_angle_beta 101.880(10)
_cell_angle_gamma 90.00
_cell_formula_units_Z 4
_cell_length_a 12.076(2)
_cell_length_b 6.757(2)
_cell_length_c 17.875(2)
_cell_measurement_reflns_used 5698
_cell_measurement_temperature 298(2)
_cell_measurement_theta_max 27.03
_cell_measurement_theta_min 2.27
_cell_volume 1427.3(5)
_computing_cell_refinement SMART
_computing_data_collection 'SMART (Bruker, 1998)'
_computing_data_reduction 'SAINT (Bruker, 1998)'
_computing_molecular_graphics 'SHELXTL (Sheldrick, 1997b)'
_computing_publication_material SHELXTL
_computing_structure_refinement 'SHELXL97 (Sheldrick, 1997a)'
_computing_structure_solution 'SHELXS97 (Sheldrick, 1997a)'
_diffrn_ambient_temperature 298(2)
_diffrn_measured_fraction_theta_full 0.993
_diffrn_measured_fraction_theta_max 0.993
_diffrn_measurement_device_type 'Bruker SMART CCD area-detector'
_diffrn_measurement_method \w
_diffrn_radiation_monochromator graphite
_diffrn_radiation_source 'fine-focus sealed tube'
_diffrn_radiation_type MoK\a
_diffrn_radiation_wavelength 0.71073
_diffrn_reflns_av_R_equivalents 0.0332
_diffrn_reflns_av_sigmaI/netI 0.0290
_diffrn_reflns_limit_h_max 15
_diffrn_reflns_limit_h_min -15
_diffrn_reflns_limit_k_max 8
_diffrn_reflns_limit_k_min -8
_diffrn_reflns_limit_l_max 22
_diffrn_reflns_limit_l_min -22
_diffrn_reflns_number 15608
_diffrn_reflns_theta_full 27.50
_diffrn_reflns_theta_max 27.50
_diffrn_reflns_theta_min 2.27
_diffrn_standards_decay_% 0
_diffrn_standards_interval_count 0
_diffrn_standards_interval_time 0
_diffrn_standards_number 0
_exptl_absorpt_coefficient_mu 4.328
_exptl_absorpt_correction_T_max 0.6247
_exptl_absorpt_correction_T_min 0.5096
_exptl_absorpt_correction_type multi-scan
_exptl_absorpt_process_details '(SADABS; Sheldrick, 1996)'
_exptl_crystal_colour blue
_exptl_crystal_density_diffrn 1.748
_exptl_crystal_density_method 'not measured'
_exptl_crystal_description block
_exptl_crystal_F_000 748
_exptl_crystal_size_max 0.18
_exptl_crystal_size_mid 0.14
_exptl_crystal_size_min 0.12
_refine_diff_density_max 0.880
_refine_diff_density_min -0.498
_refine_ls_extinction_method none
_refine_ls_goodness_of_fit_ref 1.054
_refine_ls_hydrogen_treatment constr
_refine_ls_matrix_type full
_refine_ls_number_parameters 174
_refine_ls_number_reflns 3258
_refine_ls_number_restraints 0
_refine_ls_restrained_S_all 1.054
_refine_ls_R_factor_all 0.0399
_refine_ls_R_factor_gt 0.0290
_refine_ls_shift/su_max 0.000
_refine_ls_shift/su_mean 0.000
_refine_ls_structure_factor_coef Fsqd
_refine_ls_weighting_details 'calc w = 1/[\s^2^(Fo^2^)+(0.0336P)^2^+0.7176P] where P=(Fo^2^+2Fc^2^)/3'
_refine_ls_weighting_scheme calc
_refine_ls_wR_factor_gt 0.0721
_refine_ls_wR_factor_ref 0.0771
_reflns_number_gt 2631
_reflns_number_total 3258
_reflns_threshold_expression I>2\s(I)
_cod_data_source_file sk1843.cif
_cod_data_source_block I
_cod_depositor_comments
;
The following automatic conversions were performed:
'_symmetry_cell_setting' value 'Monoclinic' changed to 'monoclinic'
according to '/home/saulius/struct/CIF-dictionaries/cif_core.dic'
dictionary named 'cif_core.dic' version 2.4.1 from 2010-06-29.

Automatic conversion script
Id: cif_fix_enum 1527 2010-12-29 10:47:43Z saulius 

The following automatic conversions were performed:

'_symmetry_cell_setting' value 'Monoclinic' changed to 'monoclinic'
according to /home/saulius/struct/CIF-dictionaries/cif_core.dic
dictionary named 'cif_core.dic' version 2.4.1 from 2010-06-29.

Automatic conversion script
Id: cif_fix_values 1715 2011-07-08 13:25:40Z adriana 
;
_cod_original_sg_symbol_H-M 'P 21/n'
_cod_database_code 2015046
_cod_database_fobs_code 2015046

loop_
_symmetry_equiv_pos_as_xyz
'x, y, z'
'-x+1/2, y+1/2, -z+1/2'
'-x, -y, -z'
'x-1/2, -y-1/2, z-1/2'

loop_
_atom_site_label
_atom_site_fract_x
_atom_site_fract_y
_atom_site_fract_z
_atom_site_U_iso_or_equiv
_atom_site_adp_type
_atom_site_calc_flag
_atom_site_refinement_flags
_atom_site_occupancy
_atom_site_disorder_assembly
_atom_site_disorder_group
_atom_site_type_symbol
Cu1 0.79396(2) 0.04323(4) 0.819384(15) 0.03328(10) Uani d . 1 . . Cu
Br1 1.36883(2) 0.45925(5) 0.928613(16) 0.05307(11) Uani d . 1 . . Br
O1 0.93630(14) 0.0421(3) 0.78870(10) 0.0397(4) Uani d . 1 . . O
N1 0.86110(15) 0.1375(3) 0.92178(10) 0.0300(4) Uani d . 1 . . N
N2 0.64354(17) 0.0441(3) 0.85784(11) 0.0335(4) Uani d . 1 . . N
N3 0.72361(18) -0.0774(3) 0.71995(11) 0.0387(5) Uani d . 1 . . N
N4 0.68144(18) 0.0313(3) 0.66898(12) 0.0374(5) Uani d . 1 . . N
N5 0.6395(2) 0.1303(4) 0.61845(14) 0.0591(7) Uani d . 1 . . N
C1 1.02788(19) 0.1317(3) 0.82277(13) 0.0323(5) Uani d . 1 . . C
C2 1.1189(2) 0.1445(4) 0.78440(14) 0.0437(6) Uani d . 1 . . C
H2 1.1114 0.0849 0.7367 0.052 Uiso calc R 1 . . H
C3 1.2175(2) 0.2408(4) 0.81447(14) 0.0440(6) Uani d . 1 . . C
H3 1.2753 0.2481 0.7873 0.053 Uiso calc R 1 . . H
C4 1.23024(19) 0.3282(4) 0.88650(14) 0.0372(5) Uani d . 1 . . C
C5 1.14586(19) 0.3188(4) 0.92653(13) 0.0344(5) Uani d . 1 . . C
H5 1.1558 0.3780 0.9744 0.041 Uiso calc R 1 . . H
C6 1.04384(18) 0.2204(3) 0.89620(12) 0.0300(5) Uani d . 1 . . C
C7 0.95973(19) 0.2130(3) 0.94272(12) 0.0316(5) Uani d . 1 . . C
H7 0.9785 0.2671 0.9915 0.038 Uiso calc R 1 . . H
C8 0.7812(2) 0.1421(4) 0.97296(13) 0.0376(5) Uani d . 1 . . C
H8A 0.8014 0.2462 1.0107 0.045 Uiso calc R 1 . . H
H8B 0.7819 0.0168 0.9995 0.045 Uiso calc R 1 . . H
C9 0.6653(2) 0.1806(4) 0.92434(14) 0.0392(6) Uani d . 1 . . C
H9A 0.6082 0.1613 0.9547 0.047 Uiso calc R 1 . . H
H9B 0.6607 0.3165 0.9065 0.047 Uiso calc R 1 . . H
C10 0.6163(2) -0.1569(4) 0.88077(17) 0.0487(7) Uani d . 1 . . C
H10A 0.5496 -0.1523 0.9020 0.073 Uiso calc R 1 . . H
H10B 0.6784 -0.2071 0.9184 0.073 Uiso calc R 1 . . H
H10C 0.6033 -0.2421 0.8368 0.073 Uiso calc R 1 . . H
C11 0.5461(2) 0.1180(4) 0.80069(16) 0.0461(6) Uani d . 1 . . C
H11A 0.5300 0.0276 0.7584 0.069 Uiso calc R 1 . . H
H11B 0.5639 0.2458 0.7828 0.069 Uiso calc R 1 . . H
H11C 0.4812 0.1287 0.8237 0.069 Uiso calc R 1 . . H

loop_
_atom_site_aniso_label
_atom_site_aniso_U_11
_atom_site_aniso_U_22
_atom_site_aniso_U_33
_atom_site_aniso_U_12
_atom_site_aniso_U_13
_atom_site_aniso_U_23
Cu1 0.02836(16) 0.04217(18) 0.02858(15) -0.00228(12) 0.00416(11) -0.00644(12)
Br1 0.03709(16) 0.0734(2) 0.04961(18) -0.01609(13) 0.01101(12) -0.01344(14)
O1 0.0320(9) 0.0493(10) 0.0378(9) -0.0014(8) 0.0068(7) -0.0158(8)
N1 0.0313(10) 0.0324(10) 0.0263(9) 0.0039(8) 0.0061(8) -0.0004(8)
N2 0.0312(10) 0.0356(11) 0.0338(10) -0.0009(8) 0.0068(8) 0.0007(8)
N3 0.0396(12) 0.0409(12) 0.0327(11) -0.0042(9) 0.0005(9) -0.0052(9)
N4 0.0419(12) 0.0377(11) 0.0326(11) -0.0098(9) 0.0077(9) -0.0078(10)
N5 0.0797(18) 0.0527(15) 0.0415(13) -0.0035(14) 0.0043(13) 0.0069(12)
C1 0.0300(12) 0.0332(12) 0.0323(11) 0.0049(9) 0.0029(9) -0.0044(10)
C2 0.0375(13) 0.0599(17) 0.0350(13) 0.0033(12) 0.0105(11) -0.0138(12)
C3 0.0322(13) 0.0613(17) 0.0405(13) 0.0021(12) 0.0121(11) -0.0078(12)
C4 0.0292(12) 0.0443(14) 0.0366(12) -0.0022(10) 0.0031(10) -0.0016(11)
C5 0.0341(12) 0.0387(13) 0.0291(11) -0.0006(10) 0.0035(9) -0.0032(10)
C6 0.0278(11) 0.0327(12) 0.0289(11) 0.0038(9) 0.0045(9) -0.0010(9)
C7 0.0343(12) 0.0338(12) 0.0245(10) 0.0028(10) 0.0010(9) -0.0014(9)
C8 0.0368(13) 0.0458(14) 0.0317(12) -0.0027(11) 0.0103(10) -0.0009(11)
C9 0.0367(13) 0.0413(14) 0.0423(13) 0.0011(11) 0.0143(11) -0.0036(11)
C10 0.0531(16) 0.0389(15) 0.0561(17) -0.0062(12) 0.0157(13) 0.0044(12)
C11 0.0322(13) 0.0540(16) 0.0505(16) 0.0021(12) 0.0050(12) 0.0048(13)

loop_
_atom_type_symbol
_atom_type_description
_atom_type_scat_dispersion_real
_atom_type_scat_dispersion_imag
_atom_type_scat_source
C C 0.0033 0.0016 'International Tables Vol C Tables 4.2.6.8 and 6.1.1.4'
H H 0.0000 0.0000 'International Tables Vol C Tables 4.2.6.8 and 6.1.1.4'
N N 0.0061 0.0033 'International Tables Vol C Tables 4.2.6.8 and 6.1.1.4'
O O 0.0106 0.0060 'International Tables Vol C Tables 4.2.6.8 and 6.1.1.4'
Br Br -0.2901 2.4595 'International Tables Vol C Tables 4.2.6.8 and 6.1.1.4'
Cu Cu 0.3201 1.2651 'International Tables Vol C Tables 4.2.6.8 and 6.1.1.4'

loop_
_geom_angle_atom_site_label_1
_geom_angle_atom_site_label_2
_geom_angle_atom_site_label_3
_geom_angle
_geom_angle_publ_flag
O1 Cu1 N1 92.63(7) y
O1 Cu1 N3 89.18(8) y
N1 Cu1 N3 174.47(9) y
O1 Cu1 N2 177.37(8) y
N1 Cu1 N2 84.90(8) y
N3 Cu1 N2 93.19(9) y
C1 O1 Cu1 126.47(15) ?
C7 N1 C8 120.26(19) ?
C7 N1 Cu1 125.97(16) ?
C8 N1 Cu1 113.21(14) ?
C10 N2 C11 108.2(2) ?
C10 N2 C9 111.2(2) ?
C11 N2 C9 109.2(2) ?
C10 N2 Cu1 110.51(16) ?
C11 N2 Cu1 113.55(15) ?
C9 N2 Cu1 104.18(14) ?
N4 N3 Cu1 117.78(17) ?
N5 N4 N3 177.7(3) ?
O1 C1 C2 118.3(2) ?
O1 C1 C6 124.8(2) ?
C2 C1 C6 116.9(2) ?
C3 C2 C1 122.7(2) ?
C3 C2 H2 118.6 ?
C1 C2 H2 118.6 ?
C2 C3 C4 119.1(2) ?
C2 C3 H3 120.5 ?
C4 C3 H3 120.5 ?
C5 C4 C3 120.8(2) ?
C5 C4 Br1 120.36(18) ?
C3 C4 Br1 118.81(18) ?
C4 C5 C6 120.7(2) ?
C4 C5 H5 119.7 ?
C6 C5 H5 119.7 ?
C5 C6 C1 119.8(2) ?
C5 C6 C7 117.4(2) ?
C1 C6 C7 122.8(2) ?
N1 C7 C6 124.7(2) ?
N1 C7 H7 117.6 ?
C6 C7 H7 117.6 ?
N1 C8 C9 107.27(19) ?
N1 C8 H8A 110.3 ?
C9 C8 H8A 110.3 ?
N1 C8 H8B 110.3 ?
C9 C8 H8B 110.3 ?
H8A C8 H8B 108.5 ?
N2 C9 C8 110.1(2) ?
N2 C9 H9A 109.6 ?
C8 C9 H9A 109.6 ?
N2 C9 H9B 109.6 ?
C8 C9 H9B 109.6 ?
H9A C9 H9B 108.1 ?
N2 C10 H10A 109.5 ?
N2 C10 H10B 109.5 ?
H10A C10 H10B 109.5 ?
N2 C10 H10C 109.5 ?
H10A C10 H10C 109.5 ?
H10B C10 H10C 109.5 ?
N2 C11 H11A 109.5 ?
N2 C11 H11B 109.5 ?
H11A C11 H11B 109.5 ?
N2 C11 H11C 109.5 ?
H11A C11 H11C 109.5 ?
H11B C11 H11C 109.5 ?

loop_
_geom_bond_atom_site_label_1
_geom_bond_atom_site_label_2
_geom_bond_site_symmetry_2
_geom_bond_distance
_geom_bond_publ_flag
Cu1 O1 . 1.909(2) y
Cu1 N1 . 1.950(2) y
Cu1 N3 . 1.981(2) y
Cu1 N2 . 2.070(2) y
Br1 C4 . 1.906(2) ?
O1 C1 . 1.297(3) ?
N1 C7 . 1.279(3) ?
N1 C8 . 1.461(3) ?
N2 C10 . 1.475(3) ?
N2 C11 . 1.477(3) ?
N2 C9 . 1.484(3) ?
N3 N4 . 1.199(3) ?
N4 N5 . 1.154(3) ?
C1 C2 . 1.413(3) ?
C1 C6 . 1.420(3) ?
C2 C3 . 1.366(4) ?
C2 H2 . 0.9300 ?
C3 C4 . 1.396(3) ?
C3 H3 . 0.9300 ?
C4 C5 . 1.362(3) ?
C5 C6 . 1.407(3) ?
C5 H5 . 0.9300 ?
C6 C7 . 1.440(3) ?
C7 H7 . 0.9300 ?
C8 C9 . 1.510(3) ?
C8 H8A . 0.9700 ?
C8 H8B . 0.9700 ?
C9 H9A . 0.9700 ?
C9 H9B . 0.9700 ?
C10 H10A . 0.9600 ?
C10 H10B . 0.9600 ?
C10 H10C . 0.9600 ?
C11 H11A . 0.9600 ?
C11 H11B . 0.9600 ?
C11 H11C . 0.9600 ?

loop_
_geom_torsion_atom_site_label_1
_geom_torsion_atom_site_label_2
_geom_torsion_atom_site_label_3
_geom_torsion_atom_site_label_4
_geom_torsion
N1 Cu1 O1 C1 -16.6(2)
N3 Cu1 O1 C1 168.6(2)
O1 Cu1 N1 C7 15.0(2)
N2 Cu1 N1 C7 -165.9(2)
O1 Cu1 N1 C8 -173.58(16)
N2 Cu1 N1 C8 5.51(16)
N1 Cu1 N2 C10 -98.92(17)
N3 Cu1 N2 C10 75.88(17)
N1 Cu1 N2 C11 139.30(18)
N3 Cu1 N2 C11 -45.90(18)
N1 Cu1 N2 C9 20.65(15)
N3 Cu1 N2 C9 -164.55(15)
O1 Cu1 N3 N4 -93.7(2)
N2 Cu1 N3 N4 87.4(2)
Cu1 O1 C1 C2 -168.57(18)
Cu1 O1 C1 C6 10.9(3)
O1 C1 C2 C3 178.0(3)
C6 C1 C2 C3 -1.5(4)
C1 C2 C3 C4 0.9(4)
C2 C3 C4 C5 -0.2(4)
C2 C3 C4 Br1 179.2(2)
C3 C4 C5 C6 0.1(4)
Br1 C4 C5 C6 -179.25(18)
C4 C5 C6 C1 -0.7(3)
C4 C5 C6 C7 178.7(2)
O1 C1 C6 C5 -178.1(2)
C2 C1 C6 C5 1.4(3)
O1 C1 C6 C7 2.6(4)
C2 C1 C6 C7 -177.9(2)
C8 N1 C7 C6 -178.5(2)
Cu1 N1 C7 C6 -7.7(3)
C5 C6 C7 N1 176.5(2)
C1 C6 C7 N1 -4.1(4)
C7 N1 C8 C9 141.7(2)
Cu1 N1 C8 C9 -30.3(2)
C10 N2 C9 C8 76.1(3)
C11 N2 C9 C8 -164.6(2)
Cu1 N2 C9 C8 -43.0(2)
N1 C8 C9 N2 49.2(3)
